data_4021029
loop_
_publ_author_name
'Akihiro Hashimoto'
'Anna K. Przybyl'
'Joannes T. M. Linders'
'Shinichi Kodato'
'Xinrong Tian'
'Jeffrey R. Deschamps'
'Clifford George'
'Judith L. Flippen-Anderson'
'Arthur E. Jacobson'
'Kenner C. Rice'

_publ_section_title
;
 Probes for Narcotic Receptor-Mediated Phenomena. 33.
 Construction of a Strained trans-5,6-Ring System by Displacement
 of a Nitro-Activated Aromatic Fluorine. Synthesis of
 the Penultimate Oxide-Bridged Phenylmorphans
;
_journal_name_full 'Journal of Organic Chemistry'
_journal_page_first 5322
_journal_page_last 5327
_journal_paper_doi 10.1021/jo040159k
_journal_volume 69
_journal_year 2004
_chemical_formula_moiety 'C15 H19 N O2, Br'
_chemical_formula_sum 'C15 H19 Br N O2'
_chemical_formula_weight 325.22
_space_group_IT_number 14
_symmetry_cell_setting monoclinic
_symmetry_space_group_name_Hall '-P 2yn'
_symmetry_space_group_name_H-M 'P 1 21/n 1'
_cell_angle_alpha 90.00
_cell_angle_beta 107.7310(10)
_cell_angle_gamma 90.00
_cell_formula_units_Z 4
_cell_length_a 6.3039(5)
_cell_length_b 24.092(2)
_cell_length_c 9.7132(8)
_cell_measurement_temperature 93(1)
_cell_volume 1405.1(2)
_diffrn_ambient_temperature 93(1)
_exptl_crystal_density_diffrn 1.537
_cod_depositor_comments
;
The following automatic conversions were performed:
'_symmetry_cell_setting' value 'Monoclinic' changed to 'monoclinic'
according to '/home/saulius/struct/CIF-dictionaries/cif_core.dic'
dictionary named 'cif_core.dic' version 2.4.1 from 2010-06-29.

Automatic conversion script
Id: cif_fix_enum 1527 2010-12-29 10:47:43Z saulius 
;
_cod_original_sg_symbol_H-M 'P 21/n'
_cod_database_code 4021029

loop_
_symmetry_equiv_pos_as_xyz
'x, y, z'
'-x+1/2, y+1/2, -z+1/2'
'-x, -y, -z'
'x-1/2, -y-1/2, z-1/2'

loop_
_atom_site_label
_atom_site_type_symbol
_atom_site_fract_x
_atom_site_fract_y
_atom_site_fract_z
_atom_site_U_iso_or_equiv
_atom_site_adp_type
_atom_site_occupancy
_atom_site_symmetry_multiplicity
_atom_site_calc_flag
_atom_site_refinement_flags
_atom_site_disorder_assembly
_atom_site_disorder_group
Br1 Br -0.04648(4) 0.203307(10) -0.03221(3) 0.02575(10) Uani 1 1 d . . .
C1 C -0.0327(4) 0.16575(10) 0.4085(2) 0.0182(4) Uani 1 1 d . . .
H1A H 0.1172 0.1817 0.4437 0.022 Uiso 1 1 calc R . .
N2 N -0.1560(3) 0.19302(8) 0.2662(2) 0.0175(4) Uani 1 1 d . . .
H2 H -0.081(4) 0.1845(12) 0.205(3) 0.021 Uiso 1 1 d . . .
C2 C -0.1500(4) 0.25439(9) 0.2763(3) 0.0219(5) Uani 1 1 d . . .
H2A H -0.2298 0.2700 0.1841 0.033 Uiso 1 1 calc R . .
H2B H 0.0018 0.2668 0.3039 0.033 Uiso 1 1 calc R . .
H2C H -0.2181 0.2661 0.3474 0.033 Uiso 1 1 calc R . .
C3 C -0.3896(4) 0.17161(10) 0.2045(2) 0.0192(5) Uani 1 1 d . . .
H3A H -0.4553 0.1869 0.1085 0.023 Uiso 1 1 calc R . .
H3B H -0.4786 0.1837 0.2647 0.023 Uiso 1 1 calc R . .
C4 C -0.3920(3) 0.10845(9) 0.1962(2) 0.0180(4) Uani 1 1 d . . .
H4A H -0.3468 0.0977 0.1131 0.022 Uiso 1 1 calc R . .
H4B H -0.5444 0.0960 0.1787 0.022 Uiso 1 1 calc R . .
C4A C -0.2425(3) 0.07679(9) 0.3306(2) 0.0162(4) Uani 1 1 d . . .
C4B C -0.1681(3) 0.02360(10) 0.2764(2) 0.0168(4) Uani 1 1 d . . .
C5 C -0.2628(3) -0.02868(10) 0.2463(2) 0.0184(4) Uani 1 1 d . . .
H5A H -0.3924 -0.0375 0.2684 0.022 Uiso 1 1 calc R . .
C6 C -0.1588(4) -0.06799(10) 0.1819(2) 0.0187(5) Uani 1 1 d . . .
O6 O -0.2559(3) -0.11925(7) 0.1543(2) 0.0234(4) Uani 1 1 d . . .
H6 H -0.191(5) -0.1348(14) 0.119(4) 0.035 Uiso 1 1 d . . .
C7 C 0.0353(4) -0.05433(10) 0.1482(2) 0.0191(5) Uani 1 1 d . . .
H7A H 0.1021 -0.0807 0.1051 0.023 Uiso 1 1 calc R . .
C8 C 0.1296(4) -0.00194(9) 0.1781(2) 0.0191(5) Uani 1 1 d . . .
H8A H 0.2583 0.0073 0.1555 0.023 Uiso 1 1 calc R . .
C9 C 0.0263(3) 0.03581(9) 0.2423(2) 0.0175(4) Uani 1 1 d . . .
O9 O 0.0990(2) 0.09004(7) 0.27978(17) 0.0185(3) Uani 1 1 d . . .
C9A C -0.0128(3) 0.10456(9) 0.3842(2) 0.0174(4) Uani 1 1 d . . .
H9AA H 0.0694 0.0876 0.4769 0.021 Uiso 1 1 calc R . .
C10 C -0.3359(4) 0.07483(10) 0.4581(2) 0.0202(5) Uani 1 1 d . . .
H10A H -0.2405 0.0520 0.5344 0.024 Uiso 1 1 calc R . .
H10B H -0.4829 0.0581 0.4277 0.024 Uiso 1 1 calc R . .
C11 C -0.3506(4) 0.13357(10) 0.5159(3) 0.0220(5) Uani 1 1 d . . .
H11A H -0.3707 0.1305 0.6108 0.026 Uiso 1 1 calc R . .
H11B H -0.4818 0.1516 0.4528 0.026 Uiso 1 1 calc R . .
C12 C -0.1455(4) 0.17105(10) 0.5283(2) 0.0217(5) Uani 1 1 d . . .
H12A H -0.0928 0.1957 0.6047 0.026 Uiso 1 1 calc R . .

loop_
_atom_site_aniso_label
_atom_site_aniso_U_11
_atom_site_aniso_U_22
_atom_site_aniso_U_33
_atom_site_aniso_U_23
_atom_site_aniso_U_13
_atom_site_aniso_U_12
Br1 0.03009(14) 0.02282(15) 0.02967(15) -0.00300(10) 0.01703(11) -0.00281(10)
C1 0.0163(9) 0.0166(11) 0.0180(11) 0.0007(9) -0.0001(8) 0.0026(8)
N2 0.0175(9) 0.0143(10) 0.0205(9) 0.0019(7) 0.0055(7) 0.0019(7)
C2 0.0267(11) 0.0135(11) 0.0267(12) -0.0004(9) 0.0099(9) 0.0022(9)
C3 0.0160(9) 0.0199(12) 0.0203(11) 0.0041(9) 0.0031(8) 0.0018(9)
C4 0.0144(9) 0.0179(11) 0.0190(11) 0.0022(9) 0.0010(8) 0.0015(8)
C4A 0.0140(9) 0.0144(11) 0.0176(10) 0.0028(8) 0.0008(8) 0.0003(8)
C4B 0.0159(9) 0.0163(11) 0.0155(10) 0.0042(8) 0.0009(8) 0.0038(8)
C5 0.0155(9) 0.0175(11) 0.0202(11) 0.0044(9) 0.0021(8) 0.0007(8)
C6 0.0192(10) 0.0149(11) 0.0177(10) 0.0023(9) -0.0009(8) -0.0001(9)
O6 0.0239(8) 0.0158(9) 0.0297(9) -0.0032(7) 0.0070(7) -0.0025(7)
C7 0.0214(10) 0.0171(11) 0.0179(11) 0.0010(9) 0.0045(8) 0.0034(9)
C8 0.0174(9) 0.0193(12) 0.0190(10) 0.0033(9) 0.0033(8) 0.0008(8)
C9 0.0170(9) 0.0142(11) 0.0180(10) 0.0031(9) 0.0003(8) -0.0008(8)
O9 0.0168(7) 0.0138(8) 0.0243(8) -0.0012(6) 0.0055(6) 0.0000(6)
C9A 0.0147(9) 0.0165(11) 0.0188(10) 0.0019(9) 0.0019(8) 0.0013(8)
C10 0.0200(10) 0.0191(12) 0.0209(11) 0.0034(9) 0.0055(9) 0.0010(9)
C11 0.0238(11) 0.0226(12) 0.0204(11) 0.0019(9) 0.0080(9) 0.0040(10)
C12 0.0251(11) 0.0199(12) 0.0187(11) -0.0016(9) 0.0045(9) 0.0014(9)

loop_
_geom_bond_atom_site_label_1
_geom_bond_atom_site_label_2
_geom_bond_distance
_geom_bond_site_symmetry_2
_geom_bond_publ_flag
C1 C9A 1.504(3) . ?
C1 N2 1.514(3) . ?
C1 C12 1.543(3) . ?
C1 H1A 0.9800 . ?
N2 C2 1.481(3) . ?
N2 C3 1.502(3) . ?
N2 H2 0.89(3) . ?
C2 H2A 0.9600 . ?
C2 H2B 0.9600 . ?
C2 H2C 0.9600 . ?
C3 C4 1.524(3) . ?
C3 H3A 0.9700 . ?
C3 H3B 0.9700 . ?
C4 C4A 1.557(3) . ?
C4 H4A 0.9700 . ?
C4 H4B 0.9700 . ?
C4A C4B 1.513(3) . ?
C4A C10 1.525(3) . ?
C4A C9A 1.535(3) . ?
C4B C5 1.386(3) . ?
C4B C9 1.395(3) . ?
C5 C6 1.403(3) . ?
C5 H5A 0.9300 . ?
C6 O6 1.368(3) . ?
C6 C7 1.399(3) . ?
O6 H6 0.71(3) . ?
C7 C8 1.388(3) . ?
C7 H7A 0.9300 . ?
C8 C9 1.374(3) . ?
C8 H8A 0.9300 . ?
C9 O9 1.396(3) . ?
O9 C9A 1.444(3) . ?
C9A H9AA 0.9800 . ?
C10 C11 1.536(3) . ?
C10 H10A 0.9700 . ?
C10 H10B 0.9700 . ?
C11 C12 1.551(3) . ?
C11 H11A 0.9700 . ?
C11 H11B 0.9700 . ?
C12 H12A 0.9300 . ?
